data_4081067
loop_
_publ_author_name
'Ganushevich, Yulia S.'
'Miluykov, Vasily A.'
'Polyancev, Fedor M.'
'Latypov, Shamil K.'
'L\"onnecke, Peter'
'Hey-Hawkins, Evamarie'
'Yakhvarov, Dmitry G.'
'Sinyashin, Oleg G.'

_publ_section_title
;
 Nickel Phosphanido Hydride Complex: An Intermediate in the
 Hydrophosphination of Unactivated Alkenes by Primary Phosphine
;
_journal_issue 14
_journal_name_full Organometallics
_journal_page_first 3914
_journal_paper_doi 10.1021/om400408e
_journal_volume 32
_journal_year 2013
_chemical_absolute_configuration unk
_chemical_formula_sum 'C26 H31 P'
_chemical_formula_weight 374.48
_chemical_name_systematic
;
 ?
;
_space_group_IT_number 19
_symmetry_cell_setting orthorhombic
_symmetry_space_group_name_Hall 'P 2ac 2ab'
_symmetry_space_group_name_H-M 'P 21 21 21'
_atom_sites_solution_hydrogens geom
_atom_sites_solution_primary direct
_atom_sites_solution_secondary difmap
_audit_conform_dict_location ftp://ftp.iucr.org/pub/cif_core.dic
_audit_conform_dict_name cif_core.dic
_audit_conform_dict_version 2.4
_audit_creation_date 2012-08-12T20:21:26-00:00
_audit_creation_method 'WinGX routine CIF_UPDATE'
_cell_angle_alpha 90
_cell_angle_beta 90
_cell_angle_gamma 90
_cell_formula_units_Z 4
_cell_length_a 7.9091(2)
_cell_length_b 15.9536(4)
_cell_length_c 17.3354(4)
_cell_measurement_reflns_used 5557
_cell_measurement_temperature 130(2)
_cell_measurement_theta_max 29.1856
_cell_measurement_theta_min 2.8688
_cell_volume 2187.36(9)
_computing_cell_refinement
;
        CrysAlisPro, Agilent Technologies,
        Version 1.171.35.21 (release 20-01-2012 CrysAlis171 .NET)
        (compiled Jan 23 2012,18:06:46)
;
_computing_data_collection
;
        CrysAlisPro, Agilent Technologies,
        Version 1.171.35.21 (release 20-01-2012 CrysAlis171 .NET)
        (compiled Jan 23 2012,18:06:46)
;
_computing_data_reduction
;
        CrysAlisPro, Agilent Technologies,
        Version 1.171.35.21 (release 20-01-2012 CrysAlis171 .NET)
        (compiled Jan 23 2012,18:06:46)
;
_computing_molecular_graphics
;
 ORTEP3 for Windows
 L. J. Farrugia, J. Appl. Crystallogr. 1997, 30, 565.
;
_computing_publication_material
;
 WINGX
 L.J. Farrugia,
 J. Appl. Cryst., 1999, 32, 837-838.
;
_computing_structure_refinement 'SHELXL-97 (Sheldrick, 2008)'
_computing_structure_solution
;
 SIR92
 A. Altomare, G. Cascarano, C. Giacovazzo and A. Guagliardi,
 J. Appl. Crystallogr. 1993, 26, 343-350.
;
_diffrn_ambient_temperature 130(2)
_diffrn_detector_area_resol_mean 16.356
_diffrn_measured_fraction_theta_full 0.998
_diffrn_measured_fraction_theta_max 0.998
_diffrn_measurement_device_type 'Xcalibur, Sapphire3, Gemini'
_diffrn_measurement_method '\w scans'
_diffrn_orient_matrix_UB_11 0.0741879
_diffrn_orient_matrix_UB_12 -0.0220584
_diffrn_orient_matrix_UB_13 0.0108301
_diffrn_orient_matrix_UB_21 0.0054969
_diffrn_orient_matrix_UB_22 -0.0172574
_diffrn_orient_matrix_UB_23 -0.0376254
_diffrn_orient_matrix_UB_31 0.0501098
_diffrn_orient_matrix_UB_32 0.0345229
_diffrn_orient_matrix_UB_33 -0.0118783
_diffrn_radiation_monochromator graphite
_diffrn_radiation_type MoK\a
_diffrn_radiation_wavelength 0.71073
_diffrn_reflns_av_R_equivalents 0.0478
_diffrn_reflns_av_unetI/netI 0.0483
_diffrn_reflns_limit_h_max 7
_diffrn_reflns_limit_h_min -9
_diffrn_reflns_limit_k_max 19
_diffrn_reflns_limit_k_min -19
_diffrn_reflns_limit_l_max 20
_diffrn_reflns_limit_l_min -21
_diffrn_reflns_number 18584
_diffrn_reflns_theta_full 26.37
_diffrn_reflns_theta_max 26.37
_diffrn_reflns_theta_min 2.87
_exptl_absorpt_coefficient_mu 0.133
_exptl_absorpt_correction_T_max 1
_exptl_absorpt_correction_T_min 0.9975
_exptl_absorpt_correction_type multi-scan
_exptl_absorpt_process_details
;
        CrysAlisPro, Agilent Technologies,
        Version 1.171.35.21 (release 20-01-2012 CrysAlis171 .NET)
        (compiled Jan 23 2012,18:06:46)
        Empirical absorption correction using spherical harmonics,
 implemented in SCALE3 ABSPACK scaling algorithm.
;
_exptl_crystal_colour colorless
_exptl_crystal_density_diffrn 1.137
_exptl_crystal_density_method 'not measured'
_exptl_crystal_description 'small rods'
_exptl_crystal_F_000 808
_exptl_crystal_size_max 0.2
_exptl_crystal_size_mid 0.15
_exptl_crystal_size_min 0.05
_refine_diff_density_max 0.226
_refine_diff_density_min -0.218
_refine_diff_density_rms 0.037
_refine_ls_abs_structure_details 'Flack H D (1983), Acta Cryst. A39, 876-881'
_refine_ls_abs_structure_Flack -0.04(11)
_refine_ls_extinction_method none
_refine_ls_goodness_of_fit_ref 1.022
_refine_ls_hydrogen_treatment mixed
_refine_ls_matrix_type full
_refine_ls_number_parameters 300
_refine_ls_number_reflns 4460
_refine_ls_number_restraints 3
_refine_ls_restrained_S_all 1.022
_refine_ls_R_factor_all 0.0614
_refine_ls_R_factor_gt 0.0451
_refine_ls_shift/su_max 0.001
_refine_ls_shift/su_mean 0
_refine_ls_structure_factor_coef Fsqd
_refine_ls_weighting_details 'calc w=1/[\s^2^(Fo^2^)+(0.0519P)^2^+0.3061P] where P=(Fo^2^+2Fc^2^)/3'
_refine_ls_weighting_scheme calc
_refine_ls_wR_factor_gt 0.0984
_refine_ls_wR_factor_ref 0.1051
_reflns_number_gt 3627
_reflns_number_total 4460
_reflns_threshold_expression >2\s(I)
_cod_data_source_file om400408e_si_001.cif
_cod_data_source_block x1619fin
_cod_depositor_comments
;
The following automatic conversions were performed:

'_symmetry_cell_setting' value 'Orthorhombic' changed to
'orthorhombic' according to
/home/saulius/struct/CIF-dictionaries/cif_core.dic dictionary named
'cif_core.dic' version 2.4.2 from 2011-04-26.

Automatic conversion script
Id: cif_fix_values 1891 2012-01-12 08:04:46Z andrius 
;
_cod_original_sg_symbol_H-M P2(1)2(1)2(1)
_cod_database_code 4081067

loop_
_symmetry_equiv_pos_as_xyz
'x, y, z'
'-x+1/2, -y, z+1/2'
'-x, y+1/2, -z+1/2'
'x+1/2, -y+1/2, -z'

loop_
_atom_site_label
_atom_site_type_symbol
_atom_site_fract_x
_atom_site_fract_y
_atom_site_fract_z
_atom_site_U_iso_or_equiv
_atom_site_adp_type
_atom_site_occupancy
_atom_site_symmetry_multiplicity
_atom_site_calc_flag
_atom_site_refinement_flags
_atom_site_disorder_assembly
_atom_site_disorder_group
P1 P 0.98497(7) 0.83681(4) 0.77402(4) 0.03484(17) Uani 0.621(18) 1 d PD A 1
P1F P 0.98497(7) 0.83681(4) 0.77402(4) 0.03484(17) Uani 0.379(18) 1 d PD A 2
C1 C 0.7689(3) 0.86343(13) 0.80195(12) 0.0262(5) Uani 1 1 d . . .
C2 C 0.7377(3) 0.90018(14) 0.87442(12) 0.0275(5) Uani 1 1 d . A .
C3 C 0.5725(3) 0.92178(16) 0.89393(15) 0.0368(6) Uani 1 1 d . . .
C4 C 0.4402(3) 0.90930(18) 0.84386(16) 0.0400(6) Uani 1 1 d . A .
C5 C 0.4710(3) 0.87407(15) 0.77218(14) 0.0341(5) Uani 1 1 d . . .
C6 C 0.6336(3) 0.85074(14) 0.75017(12) 0.0268(5) Uani 1 1 d . A .
C7 C 0.8755(3) 0.91688(14) 0.93136(12) 0.0260(5) Uani 1 1 d . . .
C8 C 0.9008(3) 0.86204(14) 0.99363(12) 0.0285(5) Uani 1 1 d . A .
C9 C 1.0253(3) 0.87961(14) 1.04725(13) 0.0308(5) Uani 1 1 d . . .
C10 C 1.1257(3) 0.95106(16) 1.04214(13) 0.0341(6) Uani 1 1 d . A .
C11 C 1.0985(3) 1.00399(16) 0.98027(15) 0.0334(6) Uani 1 1 d . . .
C12 C 0.9757(3) 0.98868(14) 0.92463(13) 0.0292(5) Uani 1 1 d . A .
C13 C 0.7944(4) 0.78414(16) 1.00219(15) 0.0479(7) Uani 1 1 d . . .
H13A H 0.8431 0.7482 1.0423 0.072 Uiso 1 1 calc R A .
H13B H 0.7921 0.7537 0.9531 0.072 Uiso 1 1 calc R . .
H13C H 0.679 0.7999 1.0168 0.072 Uiso 1 1 calc R . .
C14 C 1.2582(4) 0.96989(19) 1.10125(17) 0.0523(8) Uani 1 1 d . . .
H14A H 1.3516 0.93 1.096 0.078 Uiso 1 1 calc R A .
H14B H 1.2091 0.9651 1.153 0.078 Uiso 1 1 calc R . .
H14C H 1.3006 1.027 1.0935 0.078 Uiso 1 1 calc R . .
C15 C 0.9514(4) 1.04892(16) 0.85849(14) 0.0414(6) Uani 1 1 d . . .
H15A H 1.0129 1.101 0.8692 0.062 Uiso 1 1 calc R A .
H15B H 0.8308 1.0612 0.8524 0.062 Uiso 1 1 calc R . .
H15C H 0.9949 1.0237 0.8109 0.062 Uiso 1 1 calc R . .
C16 C 0.6576(3) 0.81545(14) 0.67096(12) 0.0269(5) Uani 1 1 d . . .
C17 C 0.6236(3) 0.73121(14) 0.65517(13) 0.0297(5) Uani 1 1 d . A .
C18 C 0.6358(3) 0.70227(16) 0.57958(14) 0.0318(5) Uani 1 1 d . . .
C19 C 0.6843(3) 0.75411(17) 0.51940(14) 0.0335(6) Uani 1 1 d . A .
C20 C 0.7200(3) 0.83737(17) 0.53635(13) 0.0327(5) Uani 1 1 d . . .
C21 C 0.7070(3) 0.86880(14) 0.61108(13) 0.0277(5) Uani 1 1 d . A .
C22 C 0.5767(4) 0.66959(17) 0.71708(15) 0.0471(7) Uani 1 1 d . . .
H22A H 0.5585 0.6143 0.6939 0.071 Uiso 0.5 1 calc PR A .
H22B H 0.4728 0.6881 0.7427 0.071 Uiso 0.5 1 calc PR . .
H22C H 0.6684 0.6662 0.755 0.071 Uiso 0.5 1 calc PR . .
H22D H 0.5746 0.6981 0.7671 0.071 Uiso 0.5 1 calc PR . .
H22E H 0.6603 0.6243 0.7184 0.071 Uiso 0.5 1 calc PR . .
H22F H 0.4647 0.6462 0.7061 0.071 Uiso 0.5 1 calc PR . .
C23 C 0.6954(4) 0.72157(18) 0.43796(15) 0.0456(7) Uani 1 1 d . . .
H23A H 0.8048 0.694 0.4303 0.068 Uiso 1 1 calc R A .
H23B H 0.6843 0.7684 0.4017 0.068 Uiso 1 1 calc R . .
H23C H 0.6042 0.6812 0.429 0.068 Uiso 1 1 calc R . .
C24 C 0.7485(3) 0.95958(15) 0.62657(14) 0.0369(6) Uani 1 1 d . . .
H24A H 0.7688 0.9885 0.5776 0.055 Uiso 1 1 calc R A .
H24B H 0.8501 0.963 0.6588 0.055 Uiso 1 1 calc R . .
H24C H 0.6535 0.9862 0.6534 0.055 Uiso 1 1 calc R . .
C25 C 1.0071(10) 0.7356(6) 0.8273(7) 0.073(3) Uani 0.621(18) 1 d PD A 1
H25A H 1.0253 0.7457 0.8831 0.088 Uiso 0.621(18) 1 calc PR A 1
H25B H 0.9051 0.7004 0.8207 0.088 Uiso 0.621(18) 1 calc PR A 1
C26 C 1.164(2) 0.693(2) 0.791(2) 0.071(4) Uani 0.621(18) 1 d PD A 1
H26A H 1.1585 0.6986 0.7343 0.107 Uiso 0.621(18) 1 calc PR A 1
H26B H 1.166 0.6336 0.8045 0.107 Uiso 0.621(18) 1 calc PR A 1
H26C H 1.2672 0.7203 0.8095 0.107 Uiso 0.621(18) 1 calc PR A 1
C25F C 0.9822(14) 0.7192(5) 0.7833(11) 0.055(3) Uani 0.379(18) 1 d PD A 2
H25C H 0.9019 0.7033 0.8246 0.066 Uiso 0.379(18) 1 calc PR A 2
H25D H 0.9407 0.6946 0.7344 0.066 Uiso 0.379(18) 1 calc PR A 2
C26F C 1.158(4) 0.682(4) 0.802(3) 0.071(4) Uani 0.379(18) 1 d PD A 2
H26D H 1.1983 0.6488 0.758 0.107 Uiso 0.379(18) 1 calc PR A 2
H26E H 1.1494 0.6454 0.8475 0.107 Uiso 0.379(18) 1 calc PR A 2
H26F H 1.2382 0.7272 0.8127 0.107 Uiso 0.379(18) 1 calc PR A 2
H1P H 0.978(6) 0.809(3) 0.706(2) 0.059(14) Uiso 0.621(18) 1 d PD A 1
H1PF H 1.076(6) 0.854(3) 0.831(2) 0.022(16) Uiso 0.379(18) 1 d PD A 2
H3 H 0.550(3) 0.9469(16) 0.9434(15) 0.045(8) Uiso 1 1 d . . .
H4 H 0.330(4) 0.9243(18) 0.8589(17) 0.058(9) Uiso 1 1 d . . .
H5 H 0.385(3) 0.8657(14) 0.7368(14) 0.029(6) Uiso 1 1 d . . .
H9 H 1.037(3) 0.8423(17) 1.0914(15) 0.051(8) Uiso 1 1 d . . .
H11 H 1.148(4) 1.0496(19) 0.9796(15) 0.048(9) Uiso 1 1 d . . .
H18 H 0.611(3) 0.6385(16) 0.5689(14) 0.035(6) Uiso 1 1 d . . .
H20 H 0.760(3) 0.8756(16) 0.4935(14) 0.037(7) Uiso 1 1 d . . .

loop_
_atom_site_aniso_label
_atom_site_aniso_U_11
_atom_site_aniso_U_22
_atom_site_aniso_U_33
_atom_site_aniso_U_23
_atom_site_aniso_U_13
_atom_site_aniso_U_12
P1 0.0242(3) 0.0465(4) 0.0339(3) -0.0042(3) 0.0004(3) 0.0066(3)
P1F 0.0242(3) 0.0465(4) 0.0339(3) -0.0042(3) 0.0004(3) 0.0066(3)
C1 0.0257(11) 0.0272(12) 0.0257(11) 0.0007(9) 0.0008(9) -0.0021(9)
C2 0.0284(12) 0.0291(13) 0.0249(12) -0.0016(9) 0.0001(10) -0.0014(10)
C3 0.0328(14) 0.0447(15) 0.0329(14) -0.0113(12) 0.0060(11) 0.0022(11)
C4 0.0247(13) 0.0539(17) 0.0415(15) -0.0093(13) 0.0062(12) 0.0031(12)
C5 0.0239(12) 0.0459(14) 0.0324(12) -0.0054(11) -0.0014(12) -0.0008(11)
C6 0.0254(11) 0.0304(12) 0.0246(11) -0.0013(9) -0.0017(9) -0.0018(9)
C7 0.0268(11) 0.0292(12) 0.0220(11) -0.0047(9) 0.0005(10) 0.0025(10)
C8 0.0333(13) 0.0276(12) 0.0245(12) -0.0034(9) 0.0057(10) -0.0001(10)
C9 0.0380(14) 0.0287(12) 0.0258(11) -0.0002(10) -0.0003(11) 0.0076(11)
C10 0.0316(13) 0.0403(14) 0.0303(13) -0.0052(11) -0.0036(11) 0.0021(11)
C11 0.0359(14) 0.0267(13) 0.0377(14) -0.0019(11) 0.0023(11) -0.0061(12)
C12 0.0304(13) 0.0291(12) 0.0282(11) -0.0027(9) 0.0019(11) 0.0018(10)
C13 0.068(2) 0.0395(15) 0.0356(14) 0.0022(12) -0.0027(14) -0.0191(14)
C14 0.0506(18) 0.0573(19) 0.0490(17) 0.0019(14) -0.0174(15) -0.0081(15)
C15 0.0517(17) 0.0369(14) 0.0355(13) 0.0056(11) -0.0032(12) -0.0071(12)
C16 0.0203(11) 0.0342(13) 0.0262(12) -0.0003(10) -0.0033(9) 0.0016(9)
C17 0.0275(12) 0.0325(13) 0.0289(12) -0.0010(10) -0.0033(11) 0.0008(10)
C18 0.0297(12) 0.0333(13) 0.0324(13) -0.0055(10) -0.0043(11) 0.0055(10)
C19 0.0282(13) 0.0449(15) 0.0274(13) -0.0065(11) -0.0035(10) 0.0065(11)
C20 0.0313(12) 0.0397(14) 0.0272(12) 0.0043(11) -0.0017(10) 0.0015(12)
C21 0.0236(11) 0.0309(13) 0.0285(12) 0.0001(10) -0.0041(10) 0.0052(10)
C22 0.0627(17) 0.0378(14) 0.0407(15) -0.0028(12) 0.0041(13) -0.0077(13)
C23 0.0501(17) 0.0547(18) 0.0320(14) -0.0103(13) -0.0029(13) 0.0034(14)
C24 0.0406(15) 0.0369(15) 0.0332(13) 0.0032(11) -0.0048(12) -0.0027(12)
C25 0.051(4) 0.086(5) 0.083(6) 0.012(5) -0.002(4) 0.030(4)
C26 0.072(3) 0.045(9) 0.097(10) 0.000(6) -0.013(3) 0.019(4)
C25F 0.048(5) 0.049(5) 0.068(8) -0.016(5) 0.007(6) 0.014(4)
C26F 0.072(3) 0.045(9) 0.097(10) 0.000(6) -0.013(3) 0.019(4)

loop_
_atom_type_symbol
_atom_type_description
_atom_type_scat_dispersion_real
_atom_type_scat_dispersion_imag
_atom_type_scat_source
P P 0.1023 0.0942 'International Tables Vol C Tables 4.2.6.8 and 6.1.1.4'
C C 0.0033 0.0016 'International Tables Vol C Tables 4.2.6.8 and 6.1.1.4'
H H 0 0 'International Tables Vol C Tables 4.2.6.8 and 6.1.1.4'

loop_
_geom_angle_atom_site_label_1
_geom_angle_atom_site_label_2
_geom_angle_atom_site_label_3
_geom_angle
C1 P1 C25 99.1(2)
C1 P1 H1P 107(2)
C25 P1 H1P 99(2)
C1 P1 H1PF 106(2)
C25 P1 H1PF 75(2)
H1P P1 H1PF 148(3)
C2 C1 C6 119.6(2)
C2 C1 P1 119.85(17)
C6 C1 P1 120.49(16)
C3 C2 C1 119.0(2)
C3 C2 C7 118.7(2)
C1 C2 C7 122.4(2)
C4 C3 C2 121.7(2)
C4 C3 H3 119.0(16)
C2 C3 H3 119.3(16)
C3 C4 C5 119.4(2)
C3 C4 H4 119.6(18)
C5 C4 H4 121.0(18)
C4 C5 C6 121.1(2)
C4 C5 H5 121.6(15)
C6 C5 H5 117.3(14)
C5 C6 C1 119.2(2)
C5 C6 C16 117.99(19)
C1 C6 C16 122.80(19)
C12 C7 C8 119.6(2)
C12 C7 C2 120.3(2)
C8 C7 C2 120.1(2)
C9 C8 C7 119.5(2)
C9 C8 C13 119.9(2)
C7 C8 C13 120.6(2)
C8 C9 C10 122.0(2)
C8 C9 H9 118.2(16)
C10 C9 H9 119.7(16)
C11 C10 C9 117.5(2)
C11 C10 C14 121.2(2)
C9 C10 C14 121.4(2)
C10 C11 C12 122.7(2)
C10 C11 H11 118.3(19)
C12 C11 H11 118.5(19)
C11 C12 C7 118.8(2)
C11 C12 C15 120.3(2)
C7 C12 C15 120.9(2)
C8 C13 H13A 109.5
C8 C13 H13B 109.5
H13A C13 H13B 109.5
C8 C13 H13C 109.5
H13A C13 H13C 109.5
H13B C13 H13C 109.5
C10 C14 H14A 109.5
C10 C14 H14B 109.5
H14A C14 H14B 109.5
C10 C14 H14C 109.5
H14A C14 H14C 109.5
H14B C14 H14C 109.5
C12 C15 H15A 109.5
C12 C15 H15B 109.5
H15A C15 H15B 109.5
C12 C15 H15C 109.5
H15A C15 H15C 109.5
H15B C15 H15C 109.5
C17 C16 C21 119.6(2)
C17 C16 C6 121.1(2)
C21 C16 C6 119.2(2)
C18 C17 C16 119.3(2)
C18 C17 C22 118.2(2)
C16 C17 C22 122.5(2)
C19 C18 C17 122.0(2)
C19 C18 H18 119.7(13)
C17 C18 H18 118.2(13)
C18 C19 C20 117.9(2)
C18 C19 C23 121.1(2)
C20 C19 C23 121.1(2)
C19 C20 C21 121.7(2)
C19 C20 H20 119.0(14)
C21 C20 H20 119.2(14)
C20 C21 C16 119.5(2)
C20 C21 C24 119.7(2)
C16 C21 C24 120.9(2)
C17 C22 H22A 109.5
C17 C22 H22B 109.5
H22A C22 H22B 109.5
C17 C22 H22C 109.5
H22A C22 H22C 109.5
H22B C22 H22C 109.5
C17 C22 H22D 109.5
H22A C22 H22D 141.1
H22B C22 H22D 56.3
H22C C22 H22D 56.3
C17 C22 H22E 109.5
H22A C22 H22E 56.3
H22B C22 H22E 141.1
H22C C22 H22E 56.3
H22D C22 H22E 109.5
C17 C22 H22F 109.5
H22A C22 H22F 56.3
H22B C22 H22F 56.3
H22C C22 H22F 141.1
H22D C22 H22F 109.5
H22E C22 H22F 109.5
C19 C23 H23A 109.5
C19 C23 H23B 109.5
H23A C23 H23B 109.5
C19 C23 H23C 109.5
H23A C23 H23C 109.5
H23B C23 H23C 109.5
C21 C24 H24A 109.5
C21 C24 H24B 109.5
H24A C24 H24B 109.5
C21 C24 H24C 109.5
H24A C24 H24C 109.5
H24B C24 H24C 109.5
C26 C25 P1 104.4(13)
C26 C25 H25A 110.9
P1 C25 H25A 110.9
C26 C25 H25B 110.9
P1 C25 H25B 110.9
H25A C25 H25B 108.9
C26F C25F H25C 109
C26F C25F H25D 109
H25C C25F H25D 107.8
C25F C26F H26D 109.5
C25F C26F H26E 109.5
H26D C26F H26E 109.5
C25F C26F H26F 109.5
H26D C26F H26F 109.5
H26E C26F H26F 109.5

loop_
_geom_bond_atom_site_label_1
_geom_bond_atom_site_label_2
_geom_bond_distance
P1 C1 1.826(2)
P1 C25 1.869(6)
P1 H1P 1.26(3)
P1 H1PF 1.26(4)
C1 C2 1.408(3)
C1 C6 1.411(3)
C2 C3 1.393(3)
C2 C7 1.495(3)
C3 C4 1.374(4)
C3 H3 0.96(3)
C4 C5 1.385(3)
C4 H4 0.94(3)
C5 C6 1.392(3)
C5 H5 0.93(2)
C6 C16 1.496(3)
C7 C12 1.398(3)
C7 C8 1.404(3)
C8 C9 1.383(3)
C8 C13 1.508(3)
C9 C10 1.392(3)
C9 H9 0.97(3)
C10 C11 1.382(4)
C10 C14 1.496(4)
C11 C12 1.390(3)
C11 H11 0.83(3)
C12 C15 1.508(3)
C13 H13A 0.98
C13 H13B 0.98
C13 H13C 0.98
C14 H14A 0.98
C14 H14B 0.98
C14 H14C 0.98
C15 H15A 0.98
C15 H15B 0.98
C15 H15C 0.98
C16 C17 1.398(3)
C16 C21 1.398(3)
C17 C18 1.393(3)
C17 C22 1.502(3)
C18 C19 1.386(4)
C18 H18 1.05(3)
C19 C20 1.389(4)
C19 C23 1.507(3)
C20 C21 1.393(3)
C20 H20 1.01(3)
C21 C24 1.509(3)
C22 H22A 0.98
C22 H22B 0.98
C22 H22C 0.98
C22 H22D 0.98
C22 H22E 0.98
C22 H22F 0.98
C23 H23A 0.98
C23 H23B 0.98
C23 H23C 0.98
C24 H24A 0.98
C24 H24B 0.98
C24 H24C 0.98
C25 C26 1.552(16)
C25 H25A 0.99
C25 H25B 0.99
C26 H26A 0.98
C26 H26B 0.98
C26 H26C 0.98
C25F C26F 1.55(2)
C25F H25C 0.99
C25F H25D 0.99
C26F H26D 0.98
C26F H26E 0.98
C26F H26F 0.98
